data_7702792
loop_
_publ_author_name
'Song, Hui-Hua'
'Yin, Ping'
'Zheng, Li-Min'
'Korp, James D.'
'Jacobson, Allan J.'
'Gao, Song'
'Xin, Xin-Quan'

_publ_section_title
;
 Syntheses, crystal structures and magnetic properties of
 manganese(ii)-hedp compounds involving alkylenediamine templates (hedp =
 1-hydroxyethylidene-diphosphonate)
;
_journal_issue 13
_journal_name_full 'Journal of the Chemical Society, Dalton Transactions'
_journal_page_first 2752
_journal_paper_doi 10.1039/b200814a
_journal_year 2002
_chemical_formula_moiety 'C6 H18 N2 2+, C4 H10 O14 P4 Mn2 2-, 2 H2 O'
_chemical_formula_sum 'C10 H32 Mn2 N2 O16 P4'
_chemical_formula_weight 670.14
_space_group_IT_number 14
_space_group_name_Hall '-P 2yn'
_space_group_name_H-M_alt 'P 1 21/n 1'
_symmetry_cell_setting monoclinic
_symmetry_space_group_name_H-M 'P 1 21/n 1'
_atom_sites_solution_hydrogens geom
_atom_sites_solution_primary direct
_atom_sites_solution_secondary difmap
_audit_creation_method SHELXL-97
_cell_angle_alpha 90.00
_cell_angle_beta 98.4850(10)
_cell_angle_gamma 90.00
_cell_formula_units_Z 2
_cell_length_a 5.6597(2)
_cell_length_b 12.8273(6)
_cell_length_c 16.4012(7)
_cell_measurement_reflns_used 4866
_cell_measurement_temperature 223(2)
_cell_measurement_theta_max 25.0
_cell_measurement_theta_min 2.02
_cell_volume 1177.67(9)
_computing_cell_refinement 'Bruker SAINT software (Bruker, 1999)'
_computing_data_collection 'Siemens SMART software (Siemens, 1996)'
_computing_data_reduction 'Bruker SAINT software (Bruker, 1999)'
_computing_structure_refinement 'SHELXL-97 (Sheldrick, 1997)'
_computing_structure_solution 'SHELXS-97 (Sheldrick, 1997)'
_diffrn_ambient_temperature 223(2)
_diffrn_detector_area_resol_mean 1K
_diffrn_measured_fraction_theta_full 1.000
_diffrn_measured_fraction_theta_max 1.000
_diffrn_measurement_device_type 'Siemens SMART CCD'
_diffrn_measurement_method CCD
_diffrn_radiation_monochromator graphite
_diffrn_radiation_source 'fine-focus sealed tube'
_diffrn_radiation_type MoK\a
_diffrn_radiation_wavelength 0.71073
_diffrn_reflns_av_R_equivalents 0.0204
_diffrn_reflns_av_sigmaI/netI 0.0090
_diffrn_reflns_limit_h_max 6
_diffrn_reflns_limit_h_min -6
_diffrn_reflns_limit_k_max 15
_diffrn_reflns_limit_k_min 0
_diffrn_reflns_limit_l_max 19
_diffrn_reflns_limit_l_min 0
_diffrn_reflns_number 6207
_diffrn_reflns_theta_full 25.00
_diffrn_reflns_theta_max 25.00
_diffrn_reflns_theta_min 2.02
_diffrn_standards_decay_% 0.0
_exptl_absorpt_coefficient_mu 1.422
_exptl_absorpt_correction_T_max 0.9325
_exptl_absorpt_correction_T_min 0.7431
_exptl_absorpt_correction_type empirical
_exptl_crystal_colour colorless
_exptl_crystal_density_diffrn 1.890
_exptl_crystal_density_method 'not measured'
_exptl_crystal_description 'diamond-shaped column'
_exptl_crystal_F_000 688
_exptl_crystal_size_max 0.35
_exptl_crystal_size_mid 0.16
_exptl_crystal_size_min 0.16
_refine_diff_density_max 0.477
_refine_diff_density_min -0.338
_refine_diff_density_rms 0.073
_refine_ls_extinction_coef 0.0037(6)
_refine_ls_extinction_expression Fc^*^=kFc[1+0.001xFc^2^\l^3^/sin(2\q)]^-1/4^
_refine_ls_extinction_method SHELXL
_refine_ls_goodness_of_fit_ref 1.113
_refine_ls_hydrogen_treatment mixed
_refine_ls_matrix_type full
_refine_ls_number_parameters 197
_refine_ls_number_reflns 2076
_refine_ls_number_restraints 21
_refine_ls_restrained_S_all 1.122
_refine_ls_R_factor_all 0.0280
_refine_ls_R_factor_gt 0.0267
_refine_ls_shift/su_max 0.024
_refine_ls_shift/su_mean 0.001
_refine_ls_structure_factor_coef Fsqd
_refine_ls_weighting_details 'calc w=1/[\s^2^(Fo^2^)+(0.0365P)^2^+2.0541P] where P=(Fo^2^+2Fc^2^)/3'
_refine_ls_weighting_scheme calc
_refine_ls_wR_factor_gt 0.0760
_refine_ls_wR_factor_ref 0.0766
_reflns_number_gt 1967
_reflns_number_total 2185
_reflns_threshold_expression >2sigma(I)
_cod_data_source_file b200814a.txt
_cod_data_source_block '[NH3(CH2)6NH3]MN2(hedpH)2.2H2O'
_cod_depositor_comments
;
The following automatic conversions were performed:

data item '_symmetry_cell_setting' value 'Monoclinic' was changed to
'monoclinic' in accordance with the
/home/saulius/struct/COD-crude-data/automatic-downloads/DataCite-retrospective/RSC/depositions/lib/dictionaries/cif_core.dic
dictionary named 'cif_core.dic' version 2.4.2 last updated on
2011-04-26.

Automatic conversion script
Id: cif_fix_values 6909 2019-04-08 15:41:33Z antanas 
;
_cod_original_sg_symbol_H-M P21/n
_cod_database_code 7702792

loop_
_symmetry_equiv_pos_as_xyz
'x, y, z'
'-x+1/2, y+1/2, -z+1/2'
'-x, -y, -z'
'x-1/2, -y-1/2, z-1/2'

loop_
_atom_site_label
_atom_site_type_symbol
_atom_site_fract_x
_atom_site_fract_y
_atom_site_fract_z
_atom_site_U_iso_or_equiv
_atom_site_adp_type
_atom_site_occupancy
_atom_site_symmetry_multiplicity
_atom_site_calc_flag
_atom_site_refinement_flags
_atom_site_disorder_assembly
_atom_site_disorder_group
Mn1 Mn 0.78515(6) 0.43986(3) 0.41626(2) 0.01450(14) Uani 1 1 d . . .
P1 P 0.27486(11) 0.57786(5) 0.38100(4) 0.01266(17) Uani 1 1 d . . .
P2 P 0.22905(11) 0.34582(5) 0.34174(4) 0.01387(17) Uani 1 1 d . . .
O1 O 0.5439(3) 0.56687(13) 0.39979(11) 0.0175(4) Uani 1 1 d . . .
O1W O -0.2654(4) 0.16010(18) 0.29829(17) 0.0417(6) Uani 1 1 d GD . .
H1WA H -0.3613 0.2078 0.3172 0.050 Uiso 1 1 d GD . .
H1WB H -0.1255 0.1874 0.2882 0.050 Uiso 1 1 d GD . .
O2 O 0.1395(3) 0.55888(13) 0.45303(11) 0.0170(4) Uani 1 1 d . . .
O3 O 0.2019(3) 0.68684(14) 0.34546(11) 0.0180(4) Uani 1 1 d . . .
H3 H 0.261(5) 0.723(2) 0.292(2) 0.025 Uiso 1 1 d . . .
O4 O 0.4939(3) 0.33673(14) 0.37241(12) 0.0209(4) Uani 1 1 d . . .
O5 O 0.0652(3) 0.33152(13) 0.40691(10) 0.0163(4) Uani 1 1 d . . .
O6 O 0.1464(3) 0.27099(15) 0.27008(11) 0.0221(4) Uani 1 1 d . . .
O7 O -0.0952(3) 0.48729(14) 0.29128(11) 0.0173(4) Uani 1 1 d . . .
H7 H -0.1380 0.5419 0.2663 0.024 Uiso 1 1 calc R . .
C1 C 0.1647(4) 0.48009(19) 0.30284(15) 0.0138(5) Uani 1 1 d . . .
C2 C 0.2644(5) 0.4988(2) 0.22263(15) 0.0200(6) Uani 1 1 d . . .
H2A H 0.2278 0.5694 0.2038 0.030 Uiso 1 1 calc R . .
H2B H 0.1926 0.4498 0.1811 0.030 Uiso 1 1 calc R . .
H2C H 0.4362 0.4890 0.2320 0.030 Uiso 1 1 calc R . .
N1 N 0.201(4) 1.2609(11) 0.5601(17) 0.017(4) Uani 0.50 1 d PD A -1
H1A H 0.2895 1.3173 0.5772 0.025 Uiso 0.50 1 calc PR A -1
H1B H 0.0956 1.2486 0.5950 0.025 Uiso 0.50 1 calc PR A -1
H1C H 0.1219 1.2726 0.5092 0.025 Uiso 0.50 1 calc PR A -1
C11 C 0.3590(17) 1.1696(7) 0.5583(7) 0.040(3) Uani 0.50 1 d PD A -1
H11A H 0.4236 1.1496 0.6149 0.048 Uiso 0.50 1 calc PR A -1
H11B H 0.4934 1.1882 0.5298 0.048 Uiso 0.50 1 calc PR A -1
C12 C 0.2255(12) 1.0770(5) 0.5146(6) 0.0409(17) Uani 0.50 1 d PD A -1
C13 C -0.016(2) 1.0613(12) 0.5457(10) 0.034(4) Uiso 0.20 1 d PD A -1
C14 C -0.125(3) 0.9538(12) 0.5270(7) 0.037(5) Uiso 0.20 1 d PD A -1
C13' C 0.042(2) 1.0338(9) 0.5626(7) 0.038(3) Uiso 0.30 1 d PD A -1
C14' C -0.052(2) 0.9293(8) 0.5277(5) 0.032(3) Uiso 0.30 1 d PD A -1
C15 C -0.1645(13) 0.9349(5) 0.4360(4) 0.0323(14) Uani 0.50 1 d PD A -1
C16 C -0.3137(17) 0.8387(7) 0.4091(6) 0.030(2) Uani 0.50 1 d PD A -1
H16A H -0.4550 0.8379 0.4371 0.037 Uiso 0.50 1 calc PR A -1
H16B H -0.3686 0.8425 0.3496 0.037 Uiso 0.50 1 calc PR A -1
N2 N -0.178(4) 0.7412(11) 0.4279(18) 0.019(4) Uani 0.50 1 d PD A -1
H2D H -0.2679 0.6865 0.4080 0.028 Uiso 0.50 1 calc PR A -1
H2E H -0.1382 0.7346 0.4829 0.028 Uiso 0.50 1 calc PR A -1
H2F H -0.0439 0.7430 0.4043 0.028 Uiso 0.50 1 calc PR A -1

loop_
_atom_site_aniso_label
_atom_site_aniso_U_11
_atom_site_aniso_U_22
_atom_site_aniso_U_33
_atom_site_aniso_U_23
_atom_site_aniso_U_13
_atom_site_aniso_U_12
Mn1 0.0136(2) 0.0160(2) 0.0143(2) -0.00039(14) 0.00337(15) 0.00168(14)
P1 0.0133(3) 0.0124(3) 0.0128(3) 0.0000(2) 0.0035(2) -0.0003(2)
P2 0.0131(3) 0.0130(3) 0.0162(3) -0.0024(2) 0.0046(2) -0.0003(2)
O1 0.0147(9) 0.0155(9) 0.0219(9) -0.0028(7) 0.0011(7) -0.0008(7)
O1W 0.0214(11) 0.0340(13) 0.0699(17) -0.0257(12) 0.0075(11) -0.0054(9)
O2 0.0212(9) 0.0164(9) 0.0146(9) 0.0005(7) 0.0066(7) 0.0004(7)
O3 0.0204(9) 0.0152(9) 0.0197(9) 0.0035(7) 0.0068(7) 0.0017(7)
O4 0.0149(9) 0.0168(9) 0.0313(10) -0.0001(8) 0.0040(8) 0.0015(7)
O5 0.0175(9) 0.0151(9) 0.0174(9) 0.0005(7) 0.0059(7) 0.0016(7)
O6 0.0242(10) 0.0207(10) 0.0226(10) -0.0096(8) 0.0081(8) -0.0038(8)
O7 0.0118(8) 0.0183(9) 0.0215(9) 0.0047(7) 0.0011(7) 0.0006(7)
C1 0.0115(11) 0.0156(12) 0.0144(12) 0.0000(9) 0.0026(9) -0.0013(9)
C2 0.0203(13) 0.0246(14) 0.0159(13) -0.0023(11) 0.0053(10) -0.0052(11)
N1 0.014(4) 0.019(5) 0.016(7) -0.001(3) 0.002(5) -0.002(3)
C11 0.025(4) 0.020(4) 0.071(8) -0.009(5) -0.007(5) 0.003(3)
C12 0.035(4) 0.023(3) 0.065(6) -0.007(4) 0.009(4) 0.002(3)
C15 0.041(4) 0.024(3) 0.033(4) 0.000(3) 0.008(3) 0.005(3)
C16 0.025(4) 0.020(4) 0.043(5) 0.000(4) -0.005(4) 0.003(3)
N2 0.025(6) 0.013(4) 0.019(7) 0.003(3) 0.006(4) -0.002(3)

loop_
_atom_type_symbol
_atom_type_description
_atom_type_scat_dispersion_real
_atom_type_scat_dispersion_imag
_atom_type_scat_source
C C 0.0033 0.0016 'International Tables Vol C Tables 4.2.6.8 and 6.1.1.4'
H H 0.0000 0.0000 'International Tables Vol C Tables 4.2.6.8 and 6.1.1.4'
N N 0.0061 0.0033 'International Tables Vol C Tables 4.2.6.8 and 6.1.1.4'
O O 0.0106 0.0060 'International Tables Vol C Tables 4.2.6.8 and 6.1.1.4'
P P 0.1023 0.0942 'International Tables Vol C Tables 4.2.6.8 and 6.1.1.4'
Mn Mn 0.3368 0.7283 'International Tables Vol C Tables 4.2.6.8 and 6.1.1.4'

loop_
_geom_angle_atom_site_label_1
_geom_angle_atom_site_label_2
_geom_angle_atom_site_label_3
_geom_angle
_geom_angle_site_symmetry_1
_geom_angle_site_symmetry_3
O1 Mn1 O2 98.78(7) . 3_666
O1 Mn1 O5 164.89(7) . 1_655
O2 Mn1 O5 92.12(7) 3_666 1_655
O1 Mn1 O4 89.01(7) . .
O2 Mn1 O4 111.82(7) 3_666 .
O5 Mn1 O4 96.67(7) 1_655 .
O1 Mn1 O7 87.29(7) . 1_655
O2 Mn1 O7 147.59(7) 3_666 1_655
O5 Mn1 O7 77.96(6) 1_655 1_655
O4 Mn1 O7 100.02(7) . 1_655
O1 Mn1 O2 92.29(6) . 1_655
O2 Mn1 O2 73.73(7) 3_666 1_655
O5 Mn1 O2 80.69(6) 1_655 1_655
O4 Mn1 O2 174.04(7) . 1_655
O7 Mn1 O2 74.24(6) 1_655 1_655
O1 P1 O2 115.71(10) . .
O1 P1 O3 111.42(10) . .
O2 P1 O3 107.48(10) . .
O1 P1 C1 107.83(10) . .
O2 P1 C1 105.98(10) . .
O3 P1 C1 108.05(11) . .
O4 P2 O5 115.62(10) . .
O4 P2 O6 112.38(11) . .
O5 P2 O6 108.24(10) . .
O4 P2 C1 108.70(11) . .
O5 P2 C1 104.11(10) . .
O6 P2 C1 107.16(11) . .
P1 O1 Mn1 135.03(11) . .
P1 O2 Mn1 137.28(11) . 3_666
P1 O2 Mn1 112.67(9) . 1_455
Mn1 O2 Mn1 106.27(7) 3_666 1_455
P2 O4 Mn1 137.35(11) . .
P2 O5 Mn1 120.49(10) . 1_455
C1 O7 Mn1 106.70(13) . 1_455
O7 C1 C2 111.86(19) . .
O7 C1 P1 106.25(15) . .
C2 C1 P1 111.37(17) . .
O7 C1 P2 104.29(15) . .
C2 C1 P2 111.34(17) . .
P1 C1 P2 111.42(13) . .
N1 C11 C12 111.5(10) . .
C13' C12 C11 111.9(7) . .
C13' C12 C13 20.1(7) . .
C11 C12 C13 110.3(7) . .
C14 C13 C12 113.8(10) . .
C15 C14 C13 110.1(10) . .
C12 C13' C14' 111.1(8) . .
C13' C14' C15 113.4(8) . .
C14 C15 C16 114.5(8) . .
C14 C15 C14' 19.4(8) . .
C16 C15 C14' 112.0(7) . .
N2 C16 C15 112.1(10) . .

loop_
_geom_bond_atom_site_label_1
_geom_bond_atom_site_label_2
_geom_bond_distance
_geom_bond_site_symmetry_2
Mn1 O1 2.1173(18) .
Mn1 O2 2.1233(18) 3_666
Mn1 O5 2.1303(17) 1_655
Mn1 O4 2.1527(18) .
Mn1 O7 2.3323(18) 1_655
Mn1 O2 2.5219(18) 1_655
P1 O1 1.5147(18) .
P1 O2 1.5194(18) .
P1 O3 1.5471(18) .
P1 C1 1.835(2) .
P2 O4 1.5138(18) .
P2 O5 1.5261(17) .
P2 O6 1.5359(19) .
P2 C1 1.854(3) .
O2 Mn1 2.1233(18) 3_666
O2 Mn1 2.5219(18) 1_455
O5 Mn1 2.1303(17) 1_455
O7 C1 1.458(3) .
O7 Mn1 2.3323(18) 1_455
C1 C2 1.525(3) .
N1 C11 1.477(9) .
C11 C12 1.528(8) .
C12 C13' 1.499(9) .
C12 C13 1.541(9) .
C13 C14 1.524(9) .
C14 C15 1.497(9) .
C13' C14' 1.522(9) .
C14' C15 1.545(8) .
C15 C16 1.523(8) .
C16 N2 1.478(9) .

loop_
_geom_hbond_atom_site_label_D
_geom_hbond_atom_site_label_H
_geom_hbond_atom_site_label_A
_geom_hbond_distance_DH
_geom_hbond_distance_HA
_geom_hbond_distance_DA
_geom_hbond_angle_DHA
_geom_hbond_site_symmetry_A
O1W H1WA O4 0.90 2.11 2.993(3) 166.1 1_455
O1W H1WB O6 0.90 1.93 2.827(3) 169.2 .
O3 H3 O6 1.09(3) 1.36(3) 2.444(2) 174(3) 2
O7 H7 O1W 0.83 1.88 2.711(3) 175.5 2_455
N1 H1A O1 0.90 1.77 2.67(2) 174.0 3_676
N1 H1B O3 0.90 2.23 3.02(3) 146.0 3_576
N1 H1C O5 0.90 1.82 2.67(3) 156.6 1_565
N2 H2D O1 0.90 1.86 2.74(2) 163.1 1_455
N2 H2E O5 0.90 1.98 2.85(3) 160.1 3_566
N2 H2F O3 0.90 1.94 2.79(3) 155.8 .

loop_
_geom_torsion_atom_site_label_1
_geom_torsion_atom_site_label_2
_geom_torsion_atom_site_label_3
_geom_torsion_atom_site_label_4
_geom_torsion
_geom_torsion_site_symmetry_1
_geom_torsion_site_symmetry_4
O2 P1 O1 Mn1 77.32(17) . .
O3 P1 O1 Mn1 -159.51(13) . .
C1 P1 O1 Mn1 -41.09(18) . .
O2 Mn1 O1 P1 -101.80(15) 3_666 .
O5 Mn1 O1 P1 122.5(2) 1_655 .
O4 Mn1 O1 P1 10.14(16) . .
O7 Mn1 O1 P1 110.22(16) 1_655 .
O2 Mn1 O1 P1 -175.68(15) 1_655 .
O1 P1 O2 Mn1 21.31(19) . 3_666
O3 P1 O2 Mn1 -103.91(16) . 3_666
C1 P1 O2 Mn1 140.74(15) . 3_666
O1 P1 O2 Mn1 -132.82(10) . 1_455
O3 P1 O2 Mn1 101.96(10) . 1_455
C1 P1 O2 Mn1 -13.39(12) . 1_455
O5 P2 O4 Mn1 -93.41(18) . .
O6 P2 O4 Mn1 141.63(15) . .
C1 P2 O4 Mn1 23.2(2) . .
O1 Mn1 O4 P2 0.36(17) . .
O2 Mn1 O4 P2 99.42(17) 3_666 .
O5 Mn1 O4 P2 -165.59(17) 1_655 .
O7 Mn1 O4 P2 -86.70(17) 1_655 .
O2 Mn1 O4 P2 -102.2(6) 1_655 .
O4 P2 O5 Mn1 131.79(11) . 1_455
O6 P2 O5 Mn1 -101.15(12) . 1_455
C1 P2 O5 Mn1 12.63(14) . 1_455
Mn1 O7 C1 C2 174.27(16) 1_455 .
Mn1 O7 C1 P1 -63.99(15) 1_455 .
Mn1 O7 C1 P2 53.83(14) 1_455 .
O1 P1 C1 O7 175.51(14) . .
O2 P1 C1 O7 51.03(17) . .
O3 P1 C1 O7 -63.93(17) . .
O1 P1 C1 C2 -62.44(19) . .
O2 P1 C1 C2 173.08(17) . .
O3 P1 C1 C2 58.1(2) . .
O1 P1 C1 P2 62.53(14) . .
O2 P1 C1 P2 -61.95(14) . .
O3 P1 C1 P2 -176.91(11) . .
O4 P2 C1 O7 -168.54(14) . .
O5 P2 C1 O7 -44.77(16) . .
O6 P2 C1 O7 69.78(16) . .
O4 P2 C1 C2 70.66(19) . .
O5 P2 C1 C2 -165.57(16) . .
O6 P2 C1 C2 -51.03(19) . .
O4 P2 C1 P1 -54.33(15) . .
O5 P2 C1 P1 69.44(14) . .
O6 P2 C1 P1 -176.02(11) . .
N1 C11 C12 C13' -68.1(16) . .
N1 C11 C12 C13 -46.6(17) . .
C13' C12 C13 C14 -63.3(17) . .
C11 C12 C13 C14 -161.9(11) . .
C12 C13 C14 C15 -59.2(18) . .
C11 C12 C13' C14' -168.4(9) . .
C13 C12 C13' C14' 102(2) . .
C12 C13' C14' C15 -58.0(13) . .
C13 C14 C15 C16 -169.4(11) . .
C13 C14 C15 C14' 104(2) . .
C13' C14' C15 C14 -63.5(18) . .
C13' C14' C15 C16 -164.9(9) . .
C14 C15 C16 N2 -74.6(18) . .
C14' C15 C16 N2 -53.5(16) . .
